data_7047583
loop_
_publ_author_name
'He, Jian-Qiang'
'Xie, Shang-Fang'
'Lai, Bi-Lin'
'Yang, Meng'
'Chen, Wen-Bin'
'Zhang, Yi-Quan'
'Dong, Wen'

_publ_section_title
;
 A new salicylaldehyde-based azo dye and its two lanthanide(iii) complexes
 displaying slow magnetic relaxation.
;
_journal_issue 42
_journal_name_full 'Dalton transactions (Cambridge, England : 2003)'
_journal_page_first 14975
_journal_page_last 14984
_journal_paper_doi 10.1039/c8dt02951b
_journal_volume 47
_journal_year 2018
_chemical_formula_moiety 'C30 H28 N15 O11 Tb, C33 H33 N16 O11 Tb'
_chemical_formula_sum 'C63 H91 N31 O37 Tb2'
_chemical_formula_weight 2192.50
_space_group_crystal_system monoclinic
_space_group_IT_number 14
_space_group_name_Hall '-P 2ybc'
_space_group_name_H-M_alt 'P 1 21/c 1'
_symmetry_space_group_name_Hall '-P 2ybc'
_symmetry_space_group_name_H-M 'P 1 21/c 1'
_atom_sites_solution_hydrogens difmap
_atom_sites_solution_primary dual
_audit_creation_date 2018-07-09
_audit_creation_method
;
Olex2 1.2
(compiled 2018.05.29 svn.r3508 for OlexSys, GUI svn.r5506)
;
_audit_update_record
;
2018-07-13 deposited with the CCDC.
2018-09-17 downloaded from the CCDC.
;
_cell_angle_alpha 90
_cell_angle_beta 99.276(3)
_cell_angle_gamma 90
_cell_formula_units_Z 4
_cell_length_a 18.5473(5)
_cell_length_b 24.3836(7)
_cell_length_c 20.4332(8)
_cell_measurement_reflns_used 7796
_cell_measurement_temperature 153(2)
_cell_measurement_theta_max 71.1540
_cell_measurement_theta_min 3.9590
_cell_volume 9120.1(5)
_computing_cell_refinement
;
CrystalClear-SM Expert 2.0 r7 (Rigaku, 2011)
;
_computing_data_collection
;
CrystalClear-SM Expert 2.0 r7 (Rigaku, 2011)
;
_computing_data_reduction
;
CrystalClear-SM Expert 2.0 r7 (Rigaku, 2011)
;
_computing_molecular_graphics 'Olex2 (Dolomanov et al., 2009)'
_computing_publication_material 'Olex2 (Dolomanov et al., 2009)'
_computing_structure_refinement 'ShelXL (Sheldrick, 2015)'
_computing_structure_solution 'ShelXT (Sheldrick, 2015)'
_diffrn_ambient_temperature 153(2)
_diffrn_detector CCD
_diffrn_detector_area_resol_mean 28.5714
_diffrn_detector_type 'Rigaku Saturn724+'
_diffrn_measured_fraction_theta_full 0.998
_diffrn_measured_fraction_theta_max 0.971
_diffrn_measurement_device 'AFC12 (Right): Kappa 3 circle'
_diffrn_measurement_device_type 'Rigaku Saturn724+ (2x2 bin mode)'
_diffrn_measurement_method '\f and \w scans'
_diffrn_measurement_specimen_support 'Mitegen 50um'
_diffrn_radiation_collimation 0.3
_diffrn_radiation_monochromator Confocal
_diffrn_radiation_probe x-ray
_diffrn_radiation_type CuK\a
_diffrn_radiation_wavelength 1.54178
_diffrn_reflns_av_R_equivalents 0.0638
_diffrn_reflns_av_unetI/netI 0.1052
_diffrn_reflns_Laue_measured_fraction_full 0.998
_diffrn_reflns_Laue_measured_fraction_max 0.971
_diffrn_reflns_limit_h_max 22
_diffrn_reflns_limit_h_min -17
_diffrn_reflns_limit_k_max 29
_diffrn_reflns_limit_k_min -24
_diffrn_reflns_limit_l_max 24
_diffrn_reflns_limit_l_min -24
_diffrn_reflns_number 40060
_diffrn_reflns_point_group_measured_fraction_full 0.998
_diffrn_reflns_point_group_measured_fraction_max 0.971
_diffrn_reflns_theta_full 67.679
_diffrn_reflns_theta_max 71.450
_diffrn_reflns_theta_min 3.019
_diffrn_source 'Rotating Anode'
_diffrn_source_current 24.0
_diffrn_source_power 1.2
_diffrn_source_target Mo
_diffrn_source_type 'Rotating Anode'
_diffrn_source_voltage 50.0
_diffrn_standards_number 0
_exptl_absorpt_coefficient_mu 8.409
_exptl_absorpt_correction_T_max 1.0000
_exptl_absorpt_correction_T_min 0.22547
_exptl_absorpt_correction_type multi-scan
_exptl_absorpt_process_details
;
CrysAlisPro 1.171.39.35c (Rigaku Oxford Diffraction, 2017)
Empirical absorption correction using spherical harmonics,
 implemented in SCALE3 ABSPACK scaling algorithm.
;
_exptl_crystal_colour yellow
_exptl_crystal_colour_primary yellow
_exptl_crystal_density_diffrn 1.597
_exptl_crystal_description block
_exptl_crystal_F_000 4448
_exptl_crystal_size_max 0.2
_exptl_crystal_size_mid 0.16
_exptl_crystal_size_min 0.13
_refine_diff_density_max 3.292
_refine_diff_density_min -1.200
_refine_diff_density_rms 0.197
_refine_ls_extinction_method none
_refine_ls_goodness_of_fit_ref 1.035
_refine_ls_hydrogen_treatment noref
_refine_ls_matrix_type full
_refine_ls_number_parameters 1054
_refine_ls_number_reflns 17247
_refine_ls_number_restraints 0
_refine_ls_restrained_S_all 1.035
_refine_ls_R_factor_all 0.1396
_refine_ls_R_factor_gt 0.0941
_refine_ls_shift/su_max 0.001
_refine_ls_shift/su_mean 0.000
_refine_ls_structure_factor_coef Fsqd
_refine_ls_weighting_details 'w=1/[\s^2^(Fo^2^)+(0.1557P)^2^+72.7190P] where P=(Fo^2^+2Fc^2^)/3'
_refine_ls_weighting_scheme calc
_refine_ls_wR_factor_gt 0.2552
_refine_ls_wR_factor_ref 0.2923
_reflns_Friedel_coverage 0.000
_reflns_number_gt 11098
_reflns_number_total 17247
_reflns_threshold_expression 'I > 2\s(I)'
_cod_data_source_file c8dt02951b2.cif
_cod_data_source_block a_sq_CCDC1
_cod_depositor_comments 'Adding full bibliography for 7047582--7047583.cif.'
_cod_database_code 7047583
_shelx_shelxl_version_number 2014/7
_shelx_space_group_comment
;
The symmetry employed for this shelxl refinement is uniquely defined
by the following loop, which should always be used as a source of
symmetry information in preference to the above space-group names.
They are only intended as comments.
;
_shelx_estimated_absorpt_t_max 0.408
_shelx_estimated_absorpt_t_min 0.284
_olex2_refinement_description
;
1. Others
 Fixed Uiso: H1A(0.039) H1B(0.039) H2A(0.043) H2B(0.043) H1(0.035) H6(0.033)
 H11(0.04) H1C(0.041) H4(0.029) H8(0.038) H9(0.045) H10A(0.053) H10B(0.053)
 H10C(0.053) H11A(0.036) H14(0.035) H18(0.029) H19(0.034) H20A(0.075)
 H20B(0.075) H20C(0.075) H21(0.038) H24(0.03) H28(0.025) H29(0.031) H30A(0.045)
 H30B(0.045) H30C(0.045) H12A(0.043) H12B(0.043) H16(0.03) H23(0.044)
 H26(0.038) H31(0.044) H34(0.038) H38(0.032) H39(0.041) H40A(0.057) H40B(0.057)
 H40C(0.057) H41(0.05) H44(0.034) H48(0.028) H49(0.028) H50A(0.07) H50B(0.07)
 H50C(0.07) H51(0.034) H54(0.026) H58(0.024) H59(0.03) H60A(0.041) H60B(0.041)
 H60C(0.041) H61(0.045) H62A(0.079) H62B(0.079) H62C(0.079) H63A(0.069)
 H63B(0.069) H63C(0.069)
 Fixed X: H1A(-0.010501) H1B(0.0329) H2A(-0.1109) H2B(-0.135699) H1(-0.408999)
 H6(0.521301) H11(0.2569) H1C(-0.535501) H4(-0.2729) H8(-0.1993) H9(-0.0793)
 H10A(-0.2548) H10B(-0.217401) H10C(-0.1931) H11A(0.641301) H14(0.279799)
 H18(0.3195) H19(0.2267) H20A(0.1876) H20B(0.1164) H20C(0.187201) H21(0.3494)
 H24(0.282) H28(0.1057) H29(-0.0045) H30A(0.319) H30B(0.3196) H30C(0.311001)
 H12A(0.8524) H12B(0.853101) H16(0.478999) H23(1.1546) H26(0.2315) H31(1.3354)
 H34(0.949499) H38(1.0174) H39(0.8337) H40A(0.9675) H40B(0.9984) H40C(0.936299)
 H41(0.110001) H44(0.472599) H48(0.432099) H49(0.523301) H50A(0.565901)
 H50B(0.6368) H50C(0.565701) H51(0.377) H54(0.4598) H58(0.6362) H59(0.7473)
 H60A(0.4267) H60B(0.4201) H60C(0.431399) H61(0.626801) H62A(0.5804)
 H62B(0.563701) H62C(0.607901) H63A(0.7224) H63B(0.7337) H63C(0.772499)
 Fixed Y: H1A(0.4453) H1B(0.4205) H2A(0.3791) H2B(0.335999) H1(0.4515)
 H6(0.2616) H11(0.0235) H1C(0.4534) H4(0.2758) H8(0.4312) H9(0.4492)
 H10A(0.195201) H10B(0.188001) H10C(0.151201) H11A(0.2235) H14(0.159)
 H18(0.321001) H19(0.385301) H20A(0.106) H20B(0.086399) H20C(0.0994) H21(-
 0.038099) H24(0.2303) H28(0.136) H29(0.173901) H30A(0.3135) H30B(0.3161)
 H30C(0.3702) H12A(0.149301) H12B(0.202) H16(0.503201) H23(0.0752) H26(0.2665)
 H31(0.1569) H34(0.0935) H38(0.2476) H39(0.074699) H40A(0.3336) H40B(0.3318)
 H40C(0.3735) H41(0.301301) H44(0.3697) H48(0.2081) H49(0.1449) H50A(0.4258)
 H50B(0.442499) H50C(0.426499) H51(0.561601) H54(0.2992) H58(0.394)
 H59(0.355801) H60A(0.217) H60B(0.2116) H60C(0.159101) H61(0.121001)
 H62A(0.0051) H62B(0.065701) H62C(0.027) H63A(-0.0129) H63B(0.0055)
 H63C(0.037499)
 Fixed Z: H1A(0.2492) H1B(0.2071) H2A(0.236199) H2B(0.2678) H1(0.487499)
 H6(0.4502) H11(0.151301) H1C(0.501301) H4(0.435399) H8(0.431999) H9(0.413)
 H10A(0.3846) H10B(0.4586) H10C(0.4029) H11A(0.475399) H14(0.388801)
 H18(0.3877) H19(0.3668) H20A(0.3275) H20B(0.353001) H20C(0.4039) H21(0.133101)
 H24(0.1875) H28(0.201) H29(0.222301) H30A(0.1825) H30B(0.259399) H30C(0.2171)
 H12A(0.268301) H12B(0.288301) H16(0.3521) H23(0.008801) H26(0.0431)
 H31(0.0235) H34(0.068201) H38(0.0505) H39(0.091901) H40A(0.031) H40B(0.107201)
 H40C(0.08) H41(0.018701) H44(0.089) H48(0.0945) H49(0.118101) H50A(0.0717)
 H50B(0.1204) H50C(0.148601) H51(0.363701) H54(0.2979) H58(0.2885) H59(0.2668)
 H60A(0.2196) H60B(0.295) H60C(0.2535) H61(0.274499) H62A(0.3097)
 H62B(0.328301) H62C(0.3816) H63A(0.3) H63B(0.374599) H63C(0.3234)
2.a Fitted pentagon refined as free rotating group:
 C2(N1,C1,N2,N3)
;
_olex2_submission_special_instructions 'No special instructions were received'

loop_
_space_group_symop_operation_xyz
'x, y, z'
'-x, y+1/2, -z+1/2'
'-x, -y, -z'
'x, -y-1/2, z-1/2'

loop_
_atom_site_label
_atom_site_type_symbol
_atom_site_fract_x
_atom_site_fract_y
_atom_site_fract_z
_atom_site_U_iso_or_equiv
_atom_site_adp_type
_atom_site_occupancy
_atom_site_site_symmetry_order
_atom_site_calc_flag
_atom_site_refinement_flags_posn
Tb1 Tb 0.01381(3) 0.33149(2) 0.30446(3) 0.02609(19) Uani 1 1 d .
O1 O 0.0110(4) 0.4145(3) 0.2425(4) 0.0348(18) Uani 1 1 d .
H1A H -0.0105 0.4453 0.2492 0.039 Uiso 1 1 d .
H1B H 0.0329 0.4205 0.2071 0.039 Uiso 1 1 d .
O2 O -0.1041(5) 0.3452(3) 0.2446(5) 0.041(2) Uani 1 1 d .
H2A H -0.1109 0.3791 0.2362 0.043 Uiso 1 1 d .
H2B H -0.1357 0.3360 0.2678 0.043 Uiso 1 1 d .
O3 O -0.0152(4) 0.4049(3) 0.3752(4) 0.0375(19) Uani 1 1 d .
O4 O -0.0603(4) 0.2970(3) 0.3755(4) 0.0352(18) Uani 1 1 d .
O5 O -0.1567(4) 0.2271(3) 0.4029(4) 0.0368(19) Uani 1 1 d .
O6 O -0.0231(4) 0.2427(3) 0.2509(4) 0.0312(17) Uani 1 1 d .
O7 O 0.0866(4) 0.3140(3) 0.2265(4) 0.0275(16) Uani 1 1 d .
O8 O 0.2215(4) 0.3252(3) 0.2062(4) 0.0313(17) Uani 1 1 d .
O9 O 0.1253(4) 0.3767(3) 0.3478(4) 0.0323(17) Uani 1 1 d .
O10 O 0.0904(4) 0.2673(3) 0.3602(4) 0.0325(17) Uani 1 1 d .
O11 O 0.1358(4) 0.1655(3) 0.3650(5) 0.043(2) Uani 1 1 d .
H1 H -0.4090 0.4515 0.4875 0.035 Uiso 1 1 d .
N4 N -0.3610(5) 0.3469(4) 0.4556(5) 0.036(2) Uani 1 1 d .
N5 N -0.3103(5) 0.3805(4) 0.4509(5) 0.032(2) Uani 1 1 d .
N6 N 0.5335(5) 0.2267(4) 0.4484(5) 0.031(2) Uani 1 1 d .
H6 H 0.5213 0.2616 0.4502 0.033 Uiso 1 1 d .
N7 N 0.5936(5) 0.1503(4) 0.4535(5) 0.033(2) Uani 1 1 d .
N8 N 0.5222(5) 0.1360(4) 0.4363(5) 0.037(2) Uani 1 1 d .
N9 N 0.4116(5) 0.1855(4) 0.4161(5) 0.035(2) Uani 1 1 d .
N10 N 0.3877(5) 0.2343(4) 0.4091(5) 0.034(2) Uani 1 1 d .
N11 N 0.3016(5) 0.0315(4) 0.1521(6) 0.039(2) Uani 1 1 d .
H11 H 0.2569 0.0235 0.1513 0.040 Uiso 1 1 d .
N12 N 0.4190(5) 0.0265(4) 0.1486(5) 0.037(2) Uani 1 1 d .
N13 N 0.4062(6) 0.0803(4) 0.1625(5) 0.038(2) Uani 1 1 d .
N14 N 0.3026(5) 0.1309(3) 0.1772(5) 0.029(2) Uani 1 1 d .
N15 N 0.2365(5) 0.1249(4) 0.1828(5) 0.029(2) Uani 1 1 d .
H1C H -0.5355 0.4534 0.5013 0.041 Uiso 1 1 d .
C2 C -0.4215(3) 0.3709(3) 0.4677(4) 0.034(3) Uani 1 1 d .
N1 N -0.4384(3) 0.4256(2) 0.4837(4) 0.032(2) Uani 1 1 d G
C1 C -0.5130(4) 0.4273(2) 0.4917(4) 0.044(3) Uani 1 1 d G
N2 N -0.5423(3) 0.3737(3) 0.4806(4) 0.037(2) Uani 1 1 d G
N3 N -0.4857(3) 0.33880(19) 0.4657(4) 0.033(2) Uani 1 1 d G
C3 C -0.2464(6) 0.3572(5) 0.4355(5) 0.031(2) Uani 1 1 d .
C4 C -0.2360(6) 0.3001(5) 0.4281(5) 0.031(2) Uani 1 1 d .
H4 H -0.2729 0.2758 0.4354 0.029 Uiso 1 1 d .
C5 C -0.1741(6) 0.2811(5) 0.4111(6) 0.030(2) Uani 1 1 d .
C6 C -0.1164(6) 0.3175(5) 0.3964(6) 0.031(2) Uani 1 1 d .
C7 C -0.1271(6) 0.3740(5) 0.4054(6) 0.034(3) Uani 1 1 d .
C8 C -0.1921(6) 0.3937(5) 0.4255(6) 0.035(3) Uani 1 1 d .
H8 H -0.1993 0.4312 0.4320 0.038 Uiso 1 1 d .
C9 C -0.0722(7) 0.4135(5) 0.3992(7) 0.042(3) Uani 1 1 d .
H9 H -0.0793 0.4492 0.4130 0.045 Uiso 1 1 d .
C10 C -0.2099(7) 0.1870(5) 0.4134(7) 0.045(3) Uani 1 1 d .
H10A H -0.2548 0.1952 0.3846 0.053 Uiso 1 1 d .
H10B H -0.2174 0.1880 0.4586 0.053 Uiso 1 1 d .
H10C H -0.1931 0.1512 0.4029 0.053 Uiso 1 1 d .
C11 C 0.5972(6) 0.2043(4) 0.4621(6) 0.033(3) Uani 1 1 d .
H11A H 0.6413 0.2235 0.4754 0.036 Uiso 1 1 d .
C12 C 0.4891(6) 0.1840(5) 0.4341(5) 0.031(2) Uani 1 1 d .
C13 C 0.3123(6) 0.2391(5) 0.3924(5) 0.031(2) Uani 1 1 d .
C14 C 0.2624(7) 0.1952(5) 0.3862(6) 0.036(3) Uani 1 1 d .
H14 H 0.2798 0.1590 0.3888 0.035 Uiso 1 1 d .
C15 C 0.1893(6) 0.2044(4) 0.3735(6) 0.032(2) Uani 1 1 d .
C16 C 0.1587(6) 0.2595(4) 0.3669(5) 0.028(2) Uani 1 1 d .
C17 C 0.2113(6) 0.3030(5) 0.3701(6) 0.031(2) Uani 1 1 d .
C18 C 0.2862(6) 0.2921(5) 0.3847(5) 0.028(2) Uani 1 1 d .
H18 H 0.3195 0.3210 0.3877 0.029 Uiso 1 1 d .
C19 C 0.1898(6) 0.3595(5) 0.3621(6) 0.036(3) Uani 1 1 d .
H19 H 0.2267 0.3853 0.3668 0.034 Uiso 1 1 d .
C20 C 0.1593(8) 0.1098(5) 0.3621(8) 0.052(4) Uani 1 1 d .
H20A H 0.1876 0.1060 0.3275 0.075 Uiso 1 1 d .
H20B H 0.1164 0.0864 0.3530 0.075 Uiso 1 1 d .
H20C H 0.1872 0.0994 0.4039 0.075 Uiso 1 1 d .
C21 C 0.3564(7) -0.0015(5) 0.1435(6) 0.039(3) Uani 1 1 d .
H21 H 0.3494 -0.0381 0.1331 0.038 Uiso 1 1 d .
C22 C 0.3364(6) 0.0802(4) 0.1649(6) 0.033(3) Uani 1 1 d .
C23 C 0.2005(6) 0.1740(4) 0.1930(6) 0.030(2) Uani 1 1 d .
C24 C 0.2343(6) 0.2274(5) 0.1938(6) 0.032(2) Uani 1 1 d .
H24 H 0.2820 0.2303 0.1875 0.030 Uiso 1 1 d .
C25 C 0.1957(6) 0.2728(4) 0.2044(5) 0.025(2) Uani 1 1 d .
C26 C 0.1210(6) 0.2694(4) 0.2141(5) 0.027(2) Uani 1 1 d .
C27 C 0.0886(6) 0.2168(4) 0.2152(5) 0.026(2) Uani 1 1 d .
C28 C 0.1283(6) 0.1697(4) 0.2030(6) 0.029(2) Uani 1 1 d .
H28 H 0.1057 0.1360 0.2010 0.025 Uiso 1 1 d .
C29 C 0.0158(6) 0.2082(4) 0.2303(6) 0.030(2) Uani 1 1 d .
H29 H -0.0045 0.1739 0.2223 0.031 Uiso 1 1 d .
C30 C 0.2999(6) 0.3318(5) 0.2185(6) 0.035(3) Uani 1 1 d .
H30A H 0.3190 0.3135 0.1825 0.045 Uiso 1 1 d .
H30B H 0.3196 0.3161 0.2594 0.045 Uiso 1 1 d .
H30C H 0.3110 0.3702 0.2171 0.045 Uiso 1 1 d .
Tb2 Tb 0.73414(3) 0.19516(2) 0.18920(3) 0.02656(19) Uani 1 1 d .
O12 O 0.8500(4) 0.1817(3) 0.2529(4) 0.0373(19) Uani 1 1 d .
H12A H 0.8524 0.1493 0.2683 0.043 Uiso 1 1 d .
H12B H 0.8531 0.2020 0.2883 0.043 Uiso 1 1 d .
O13 O 0.7678(4) 0.2848(3) 0.2432(4) 0.0333(18) Uani 1 1 d .
O14 O 0.6569(4) 0.2154(3) 0.2619(4) 0.0279(16) Uani 1 1 d .
O15 O 0.5214(4) 0.2037(3) 0.2771(4) 0.0318(17) Uani 1 1 d .
O16 O 0.7242(4) 0.1150(3) 0.2558(4) 0.0347(18) Uani 1 1 d .
O17 O 0.7672(4) 0.1177(3) 0.1263(4) 0.0383(19) Uani 1 1 d .
O18 O 0.8076(4) 0.2277(3) 0.1163(4) 0.0317(17) Uani 1 1 d .
O19 O 0.9020(4) 0.2981(3) 0.0835(4) 0.0342(18) Uani 1 1 d .
O20 O 0.6240(4) 0.1512(3) 0.1379(4) 0.0334(18) Uani 1 1 d .
O21 O 0.6619(4) 0.2621(3) 0.1290(4) 0.0286(16) Uani 1 1 d .
O22 O 0.6169(4) 0.3630(3) 0.1184(4) 0.0336(18) Uani 1 1 d .
N16 N 0.4343(5) 0.4936(4) 0.3453(5) 0.032(2) Uani 1 1 d .
H16 H 0.4790 0.5032 0.3521 0.030 Uiso 1 1 d .
N17 N 0.3163(5) 0.4940(4) 0.3390(5) 0.037(2) Uani 1 1 d .
N18 N 0.3323(5) 0.4417(4) 0.3234(5) 0.035(2) Uani 1 1 d .
N19 N 0.4397(5) 0.3957(4) 0.3136(5) 0.030(2) Uani 1 1 d .
N20 N 0.5062(5) 0.4027(3) 0.3088(5) 0.031(2) Uani 1 1 d .
N21 N 1.2340(5) 0.1861(4) 0.0322(5) 0.037(2) Uani 1 1 d .
N22 N 1.2589(5) 0.0993(5) 0.0108(6) 0.045(3) Uani 1 1 d .
N23 N 1.1855(6) 0.1013(4) 0.0141(6) 0.045(3) Uani 1 1 d .
H23 H 1.1546 0.0752 0.0088 0.044 Uiso 1 1 d .
N24 N 1.1085(5) 0.1783(4) 0.0357(5) 0.032(2) Uani 1 1 d .
N25 N 1.0601(5) 0.1437(4) 0.0432(5) 0.036(2) Uani 1 1 d .
N26 N 0.2192(5) 0.3005(4) 0.0395(5) 0.038(2) Uani 1 1 d .
H26 H 0.2315 0.2665 0.0431 0.038 Uiso 1 1 d .
N27 N 0.1551(6) 0.3764(5) 0.0273(7) 0.057(3) Uani 1 1 d .
N28 N 0.2280(6) 0.3905(5) 0.0396(6) 0.050(3) Uani 1 1 d .
N29 N 0.3411(5) 0.3437(4) 0.0613(5) 0.034(2) Uani 1 1 d .
N30 N 0.3623(5) 0.2956(4) 0.0706(4) 0.032(2) Uani 1 1 d .
N31 N 0.6668(6) 0.0547(4) 0.3147(5) 0.039(2) Uani 1 1 d .
C31 C 1.2873(6) 0.1476(6) 0.0227(6) 0.041(3) Uani 1 1 d .
H31 H 1.3354 0.1569 0.0235 0.044 Uiso 1 1 d .
C32 C 1.1741(6) 0.1535(5) 0.0263(6) 0.033(3) Uani 1 1 d .
C33 C 0.9945(6) 0.1665(4) 0.0581(6) 0.030(2) Uani 1 1 d .
C34 C 0.9422(6) 0.1318(4) 0.0714(6) 0.034(3) Uani 1 1 d .
H34 H 0.9495 0.0935 0.0682 0.038 Uiso 1 1 d .
C35 C 0.8767(6) 0.1498(5) 0.0916(6) 0.031(2) Uani 1 1 d .
C36 C 0.8642(6) 0.2073(4) 0.0973(6) 0.030(2) Uani 1 1 d .
C37 C 0.9190(6) 0.2432(4) 0.0783(6) 0.033(3) Uani 1 1 d .
C38 C 0.9820(6) 0.2244(5) 0.0613(6) 0.033(3) Uani 1 1 d .
H38 H 1.0174 0.2476 0.0505 0.032 Uiso 1 1 d .
C39 C 0.8244(7) 0.1106(5) 0.1030(6) 0.038(3) Uani 1 1 d .
H39 H 0.8337 0.0747 0.0919 0.041 Uiso 1 1 d .
C40 C 0.9554(7) 0.3369(4) 0.0743(7) 0.041(3) Uani 1 1 d .
H40A H 0.9675 0.3336 0.0310 0.057 Uiso 1 1 d .
H40B H 0.9984 0.3318 0.1072 0.057 Uiso 1 1 d .
H40C H 0.9363 0.3735 0.0800 0.057 Uiso 1 1 d .
C41 C 0.1531(7) 0.3229(6) 0.0266(8) 0.053(4) Uani 1 1 d .
H41 H 0.1100 0.3013 0.0187 0.050 Uiso 1 1 d .
C42 C 0.2645(7) 0.3442(5) 0.0467(6) 0.040(3) Uani 1 1 d .
C43 C 0.4413(6) 0.2899(5) 0.0867(6) 0.033(3) Uani 1 1 d .
C44 C 0.4900(6) 0.3337(4) 0.0945(6) 0.032(3) Uani 1 1 d .
H44 H 0.4726 0.3697 0.0890 0.034 Uiso 1 1 d .
C45 C 0.5625(6) 0.3245(4) 0.1106(5) 0.027(2) Uani 1 1 d .
C46 C 0.5921(6) 0.2691(4) 0.1186(5) 0.029(2) Uani 1 1 d .
C47 C 0.5395(6) 0.2261(4) 0.1135(5) 0.027(2) Uani 1 1 d .
C48 C 0.4653(6) 0.2367(5) 0.0967(6) 0.033(3) Uani 1 1 d .
H48 H 0.4321 0.2081 0.0945 0.028 Uiso 1 1 d .
C49 C 0.5596(6) 0.1704(4) 0.1236(6) 0.033(3) Uani 1 1 d .
H49 H 0.5233 0.1449 0.1181 0.028 Uiso 1 1 d .
C50 C 0.5928(7) 0.4188(5) 0.1159(8) 0.051(4) Uani 1 1 d .
H50A H 0.5659 0.4258 0.0717 0.070 Uiso 1 1 d .
H50B H 0.6368 0.4425 0.1204 0.070 Uiso 1 1 d .
H50C H 0.5657 0.4265 0.1486 0.070 Uiso 1 1 d .
C51 C 0.3761(6) 0.5239(4) 0.3522(6) 0.035(3) Uani 1 1 d .
H51 H 0.3770 0.5616 0.3637 0.034 Uiso 1 1 d .
C52 C 0.4046(6) 0.4438(4) 0.3282(5) 0.029(2) Uani 1 1 d .
C53 C 0.5420(6) 0.3530(4) 0.2958(5) 0.025(2) Uani 1 1 d .
C54 C 0.5091(6) 0.3019(4) 0.2928(5) 0.027(2) Uani 1 1 d .
H54 H 0.4598 0.2992 0.2979 0.026 Uiso 1 1 d .
C55 C 0.5474(6) 0.2559(4) 0.2816(5) 0.026(2) Uani 1 1 d .
C56 C 0.6243(5) 0.2587(4) 0.2721(5) 0.024(2) Uani 1 1 d .
C57 C 0.6544(5) 0.3122(4) 0.2727(6) 0.027(2) Uani 1 1 d .
C58 C 0.6137(6) 0.3594(5) 0.2860(6) 0.032(2) Uani 1 1 d .
H58 H 0.6362 0.3940 0.2885 0.024 Uiso 1 1 d .
C59 C 0.7283(6) 0.3203(4) 0.2611(6) 0.029(2) Uani 1 1 d .
H59 H 0.7473 0.3558 0.2668 0.030 Uiso 1 1 d .
C60 C 0.4436(6) 0.1972(5) 0.2602(6) 0.036(3) Uani 1 1 d .
H60A H 0.4267 0.2170 0.2196 0.041 Uiso 1 1 d .
H60B H 0.4201 0.2116 0.2950 0.041 Uiso 1 1 d .
H60C H 0.4314 0.1591 0.2535 0.041 Uiso 1 1 d .
C61 C 0.6700(7) 0.0992(5) 0.2798(8) 0.047(3) Uani 1 1 d .
H61 H 0.6268 0.1210 0.2745 0.045 Uiso 1 1 d .
C62 C 0.5993(9) 0.0374(6) 0.3367(8) 0.062(4) Uani 1 1 d .
H62A H 0.5804 0.0051 0.3097 0.079 Uiso 1 1 d .
H62B H 0.5637 0.0657 0.3283 0.079 Uiso 1 1 d .
H62C H 0.6079 0.0270 0.3816 0.079 Uiso 1 1 d .
C63 C 0.7284(9) 0.0180(5) 0.3295(7) 0.057(4) Uani 1 1 d .
H63A H 0.7224 -0.0129 0.3000 0.069 Uiso 1 1 d .
H63B H 0.7337 0.0055 0.3746 0.069 Uiso 1 1 d .
H63C H 0.7725 0.0375 0.3234 0.069 Uiso 1 1 d .

loop_
_atom_site_aniso_label
_atom_site_aniso_U_11
_atom_site_aniso_U_22
_atom_site_aniso_U_33
_atom_site_aniso_U_23
_atom_site_aniso_U_13
_atom_site_aniso_U_12
Tb1 0.0184(3) 0.0246(3) 0.0354(4) -0.0001(3) 0.0047(3) 0.0012(2)
O1 0.027(4) 0.032(4) 0.045(5) -0.001(3) 0.006(4) -0.001(3)
O2 0.036(5) 0.028(4) 0.057(6) 0.008(4) 0.006(4) 0.000(3)
O3 0.032(4) 0.029(4) 0.053(5) 0.003(4) 0.011(4) -0.007(3)
O4 0.034(4) 0.029(4) 0.044(5) 0.006(3) 0.009(4) 0.007(3)
O5 0.039(5) 0.028(4) 0.045(5) 0.008(3) 0.012(4) 0.006(3)
O6 0.022(4) 0.030(4) 0.040(5) -0.003(3) 0.003(3) 0.005(3)
O7 0.023(4) 0.022(3) 0.036(4) 0.000(3) 0.000(3) 0.007(3)
O8 0.026(4) 0.026(4) 0.043(5) 0.000(3) 0.008(4) -0.003(3)
O9 0.025(4) 0.026(4) 0.044(5) -0.003(3) 0.003(4) 0.003(3)
O10 0.027(4) 0.035(4) 0.036(5) 0.002(3) 0.006(3) -0.001(3)
O11 0.029(4) 0.038(5) 0.063(6) 0.018(4) 0.012(4) 0.002(4)
N4 0.022(5) 0.046(6) 0.039(6) 0.005(4) 0.005(4) 0.010(4)
N5 0.021(5) 0.040(5) 0.035(5) -0.005(4) 0.008(4) -0.001(4)
N6 0.026(5) 0.026(4) 0.040(6) 0.003(4) 0.004(4) 0.005(4)
N7 0.020(5) 0.041(5) 0.039(6) 0.004(4) 0.009(4) -0.003(4)
N8 0.033(5) 0.044(6) 0.033(6) -0.002(4) 0.004(4) 0.016(4)
N9 0.036(6) 0.041(5) 0.029(5) 0.007(4) 0.006(4) 0.006(4)
N10 0.032(5) 0.036(5) 0.034(6) 0.007(4) 0.008(4) 0.010(4)
N11 0.027(5) 0.030(5) 0.060(7) -0.004(5) 0.006(5) 0.000(4)
N12 0.036(6) 0.025(5) 0.053(7) -0.003(4) 0.014(5) 0.011(4)
N13 0.043(6) 0.027(5) 0.045(6) -0.007(4) 0.004(5) 0.006(4)
N14 0.021(4) 0.022(4) 0.041(6) -0.001(4) 0.000(4) 0.005(3)
N15 0.022(5) 0.027(4) 0.039(6) -0.001(4) 0.010(4) 0.010(4)
C2 0.033(6) 0.036(6) 0.034(7) 0.005(5) 0.011(5) -0.003(5)
N1 0.031(5) 0.027(5) 0.043(6) 0.001(4) 0.017(4) -0.005(4)
C1 0.028(6) 0.047(7) 0.057(9) 0.002(6) 0.008(6) 0.006(5)
N2 0.033(5) 0.030(5) 0.052(7) 0.015(4) 0.017(5) 0.012(4)
N3 0.020(5) 0.038(5) 0.043(6) 0.006(4) 0.013(4) 0.005(4)
C3 0.023(6) 0.043(6) 0.025(6) 0.005(5) 0.001(5) -0.002(5)
C4 0.024(6) 0.043(6) 0.025(6) 0.008(5) 0.001(5) -0.002(5)
C5 0.024(6) 0.036(6) 0.030(6) 0.002(5) 0.002(5) -0.001(5)
C6 0.031(6) 0.035(6) 0.027(6) 0.004(4) 0.007(5) 0.006(5)
C7 0.028(6) 0.034(6) 0.040(7) 0.001(5) 0.007(5) -0.003(5)
C8 0.032(6) 0.039(6) 0.037(7) 0.009(5) 0.010(5) 0.004(5)
C9 0.029(6) 0.032(6) 0.063(9) -0.006(6) 0.000(6) -0.001(5)
C10 0.040(7) 0.040(7) 0.055(9) 0.002(6) 0.004(6) -0.001(6)
C11 0.031(6) 0.028(6) 0.040(7) 0.004(5) 0.006(5) 0.009(5)
C12 0.028(6) 0.038(6) 0.026(6) 0.004(4) 0.005(5) 0.004(5)
C13 0.030(6) 0.037(6) 0.026(6) -0.005(4) 0.009(5) 0.011(5)
C14 0.038(7) 0.033(6) 0.035(7) 0.011(5) 0.007(5) 0.010(5)
C15 0.034(6) 0.024(5) 0.038(7) 0.007(4) 0.012(5) -0.006(5)
C16 0.025(6) 0.035(6) 0.024(6) 0.003(4) -0.001(4) 0.007(5)
C17 0.026(6) 0.037(6) 0.030(6) 0.007(5) 0.002(5) 0.005(5)
C18 0.022(5) 0.039(6) 0.024(6) -0.001(4) 0.007(4) 0.004(5)
C19 0.027(6) 0.044(7) 0.037(7) -0.003(5) 0.008(5) -0.003(5)
C20 0.051(8) 0.028(6) 0.073(10) 0.024(6) 0.002(7) -0.002(6)
C21 0.046(7) 0.027(6) 0.043(7) 0.000(5) 0.007(6) -0.002(5)
C22 0.029(6) 0.024(5) 0.047(7) 0.000(5) 0.008(5) 0.004(5)
C23 0.025(6) 0.028(5) 0.038(7) 0.005(5) 0.005(5) 0.006(4)
C24 0.023(6) 0.037(6) 0.036(7) -0.002(5) 0.008(5) -0.005(5)
C25 0.023(5) 0.026(5) 0.026(6) 0.006(4) 0.000(4) 0.001(4)
C26 0.034(6) 0.022(5) 0.024(6) -0.001(4) 0.003(5) -0.004(4)
C27 0.019(5) 0.030(5) 0.030(6) -0.003(4) 0.002(4) 0.001(4)
C28 0.021(5) 0.029(5) 0.035(6) 0.002(4) 0.002(5) 0.006(4)
C29 0.026(6) 0.016(5) 0.047(7) 0.000(4) 0.006(5) 0.002(4)
C30 0.016(5) 0.037(6) 0.051(8) -0.004(5) 0.000(5) 0.000(5)
Tb2 0.0196(3) 0.0231(3) 0.0367(4) 0.0011(3) 0.0035(3) 0.0009(2)
O12 0.031(4) 0.024(4) 0.056(6) -0.004(3) 0.001(4) 0.001(3)
O13 0.024(4) 0.038(4) 0.037(5) -0.004(3) 0.001(3) 0.000(3)
O14 0.025(4) 0.025(4) 0.032(4) 0.005(3) 0.000(3) 0.000(3)
O15 0.027(4) 0.022(4) 0.047(5) -0.003(3) 0.009(4) 0.000(3)
O16 0.029(4) 0.026(4) 0.050(5) -0.003(3) 0.008(4) 0.000(3)
O17 0.028(4) 0.032(4) 0.056(6) 0.000(4) 0.009(4) 0.000(3)
O18 0.029(4) 0.032(4) 0.034(4) -0.001(3) 0.005(3) 0.005(3)
O19 0.027(4) 0.036(4) 0.040(5) 0.009(3) 0.005(4) -0.002(3)
O20 0.029(4) 0.022(4) 0.050(5) 0.001(3) 0.007(4) -0.002(3)
O21 0.019(4) 0.032(4) 0.036(4) 0.003(3) 0.008(3) -0.003(3)
O22 0.030(4) 0.022(4) 0.049(5) -0.004(3) 0.007(4) -0.003(3)
N16 0.026(5) 0.023(4) 0.048(6) 0.007(4) 0.008(4) -0.006(4)
N17 0.030(5) 0.026(5) 0.053(7) -0.003(4) 0.006(5) 0.004(4)
N18 0.023(5) 0.029(5) 0.052(6) -0.010(4) 0.008(4) 0.000(4)
N19 0.021(5) 0.030(5) 0.039(6) -0.002(4) -0.001(4) -0.002(4)
N20 0.027(5) 0.023(4) 0.041(6) -0.003(4) 0.004(4) -0.001(4)
N21 0.025(5) 0.045(6) 0.038(6) 0.005(4) -0.002(4) 0.001(4)
N22 0.027(5) 0.058(7) 0.049(7) 0.006(5) 0.007(5) 0.010(5)
N23 0.035(6) 0.051(6) 0.049(7) 0.011(5) 0.006(5) 0.007(5)
N24 0.028(5) 0.040(5) 0.029(5) 0.001(4) 0.006(4) 0.005(4)
N25 0.028(5) 0.045(6) 0.035(6) -0.003(4) 0.005(4) 0.003(4)
N26 0.029(5) 0.048(6) 0.034(6) 0.010(4) -0.005(4) 0.002(4)
N27 0.034(6) 0.063(8) 0.073(9) 0.026(6) 0.008(6) 0.014(6)
N28 0.027(5) 0.061(7) 0.059(8) 0.020(6) 0.002(5) 0.020(5)
N29 0.021(5) 0.042(5) 0.036(6) 0.011(4) -0.001(4) 0.003(4)
N30 0.035(5) 0.039(5) 0.021(5) 0.005(4) -0.002(4) 0.004(4)
N31 0.048(6) 0.024(5) 0.050(7) 0.009(4) 0.020(5) -0.004(4)
C31 0.026(6) 0.068(9) 0.031(7) 0.006(6) 0.006(5) 0.018(6)
C32 0.027(6) 0.034(6) 0.037(7) 0.005(5) -0.002(5) 0.004(5)
C33 0.023(5) 0.029(5) 0.038(7) -0.003(5) 0.006(5) -0.004(4)
C34 0.025(6) 0.030(6) 0.049(8) -0.008(5) 0.010(5) 0.006(5)
C35 0.021(5) 0.033(6) 0.039(7) -0.007(5) 0.002(5) -0.001(4)
C36 0.025(6) 0.032(6) 0.030(6) 0.005(4) -0.001(5) 0.009(5)
C37 0.028(6) 0.029(6) 0.041(7) -0.005(5) 0.007(5) 0.002(5)
C38 0.029(6) 0.040(6) 0.033(6) -0.001(5) 0.012(5) -0.002(5)
C39 0.045(7) 0.029(6) 0.042(7) 0.000(5) 0.009(6) 0.001(5)
C40 0.038(7) 0.024(6) 0.066(9) -0.004(5) 0.021(6) -0.005(5)
C41 0.034(7) 0.071(10) 0.056(9) 0.023(7) 0.013(7) 0.004(7)
C42 0.032(7) 0.053(8) 0.039(7) 0.015(6) 0.014(6) 0.002(6)
C43 0.028(6) 0.036(6) 0.033(6) 0.003(5) -0.003(5) 0.005(5)
C44 0.034(6) 0.030(6) 0.031(6) 0.003(4) 0.008(5) 0.014(5)
C45 0.023(5) 0.030(5) 0.027(6) 0.000(4) 0.002(4) -0.002(4)
C46 0.032(6) 0.035(6) 0.022(6) 0.003(4) 0.007(5) -0.001(5)
C47 0.027(6) 0.029(5) 0.025(6) 0.000(4) 0.004(4) 0.001(4)
C48 0.029(6) 0.036(6) 0.034(7) 0.000(5) 0.000(5) -0.003(5)
C49 0.031(6) 0.029(6) 0.039(7) -0.008(5) 0.006(5) -0.009(5)
C50 0.029(7) 0.036(7) 0.088(11) -0.013(7) 0.012(7) -0.006(5)
C51 0.034(6) 0.019(5) 0.052(8) -0.003(5) 0.005(6) -0.001(5)
C52 0.021(5) 0.033(6) 0.032(6) 0.008(4) 0.005(5) 0.003(4)
C53 0.025(5) 0.029(5) 0.020(5) 0.001(4) 0.001(4) 0.007(4)
C54 0.026(6) 0.027(5) 0.030(6) -0.003(4) 0.009(5) -0.006(4)
C55 0.025(5) 0.033(5) 0.022(5) 0.001(4) 0.010(4) 0.003(4)
C56 0.021(5) 0.026(5) 0.023(5) 0.000(4) -0.003(4) 0.004(4)
C57 0.015(5) 0.025(5) 0.041(7) -0.002(4) 0.003(5) -0.001(4)
C58 0.030(6) 0.032(6) 0.033(6) -0.005(5) 0.002(5) -0.004(5)
C59 0.023(5) 0.025(5) 0.039(7) -0.006(4) 0.001(5) 0.002(4)
C60 0.028(6) 0.033(6) 0.050(8) -0.009(5) 0.014(6) -0.009(5)
C61 0.034(7) 0.029(6) 0.074(10) -0.008(6) -0.001(7) -0.006(5)
C62 0.075(11) 0.045(8) 0.075(11) -0.013(7) 0.036(9) 0.010(8)
C63 0.077(11) 0.038(7) 0.055(9) 0.014(6) 0.003(8) 0.017(7)

loop_
_atom_type_symbol
_atom_type_description
_atom_type_scat_dispersion_real
_atom_type_scat_dispersion_imag
_atom_type_scat_source
C C 0.0181 0.0091 'International Tables Vol C Tables 4.2.6.8 and 6.1.1.4'
H H 0.0000 0.0000 'International Tables Vol C Tables 4.2.6.8 and 6.1.1.4'
Tb Tb -9.1472 9.1891 'International Tables Vol C Tables 4.2.6.8 and 6.1.1.4'
N N 0.0311 0.0180 'International Tables Vol C Tables 4.2.6.8 and 6.1.1.4'
O O 0.0492 0.0322 'International Tables Vol C Tables 4.2.6.8 and 6.1.1.4'

loop_
_geom_angle_atom_site_label_1
_geom_angle_atom_site_label_2
_geom_angle_atom_site_label_3
_geom_angle
O1 Tb1 O3 72.6(3)
O1 Tb1 O6 121.9(3)
O1 Tb1 O9 75.4(3)
O2 Tb1 O1 70.4(3)
O2 Tb1 O3 85.9(3)
O2 Tb1 O6 74.1(3)
O2 Tb1 O9 143.7(3)
O3 Tb1 O6 147.2(2)
O4 Tb1 O1 132.7(3)
O4 Tb1 O2 77.4(3)
O4 Tb1 O3 71.4(3)
O4 Tb1 O6 79.0(3)
O4 Tb1 O9 120.2(3)
O7 Tb1 O1 75.8(2)
O7 Tb1 O2 105.5(3)
O7 Tb1 O3 140.2(2)
O7 Tb1 O4 147.8(3)
O7 Tb1 O6 71.4(2)
O7 Tb1 O9 76.8(3)
O7 Tb1 O10 80.2(3)
O9 Tb1 O3 72.5(3)
O9 Tb1 O6 137.0(2)
O10 Tb1 O1 143.5(3)
O10 Tb1 O2 143.7(3)
O10 Tb1 O3 112.9(3)
O10 Tb1 O4 79.8(3)
O10 Tb1 O6 74.1(3)
O10 Tb1 O9 72.6(3)
C9 O3 Tb1 130.0(7)
C6 O4 Tb1 131.3(7)
C5 O5 C10 117.1(9)
C29 O6 Tb1 128.1(7)
C26 O7 Tb1 130.7(7)
C25 O8 C30 116.6(8)
C19 O9 Tb1 131.9(7)
C16 O10 Tb1 133.3(7)
C15 O11 C20 116.4(9)
N5 N4 C2 113.2(9)
N4 N5 C3 115.1(9)
C11 N6 C12 103.3(9)
C11 N7 N8 108.2(9)
C12 N8 N7 102.2(10)
N10 N9 C12 111.9(10)
N9 N10 C13 115.3(10)
C21 N11 C22 101.8(9)
C21 N12 N13 109.0(9)
C22 N13 N12 102.3(9)
N15 N14 C22 112.1(9)
N14 N15 C23 114.0(9)
N4 C2 N1 133.0(6)
N4 C2 N3 119.0(6)
N3 C2 N1 108.0
C2 N1 C1 108.0
N2 C1 N1 108.0
C1 N2 N3 108.0
C2 N3 N2 108.0
N5 C3 C4 124.0(10)
C8 C3 N5 115.8(10)
C8 C3 C4 120.1(10)
C5 C4 C3 120.4(10)
O5 C5 C6 111.4(9)
C4 C5 O5 126.4(10)
C4 C5 C6 122.2(10)
O4 C6 C5 119.4(10)
O4 C6 C7 124.1(10)
C7 C6 C5 116.4(10)
C6 C7 C8 120.9(10)
C6 C7 C9 122.3(10)
C8 C7 C9 116.7(10)
C3 C8 C7 119.8(11)
O3 C9 C7 125.6(11)
N6 C11 N7 111.5(10)
N6 C12 N9 126.9(10)
N8 C12 N6 114.6(10)
N8 C12 N9 118.5(10)
N10 C13 C14 125.3(10)
C18 C13 N10 115.4(10)
C18 C13 C14 119.2(10)
C15 C14 C13 120.9(10)
O11 C15 C16 111.4(10)
C14 C15 O11 126.4(10)
C14 C15 C16 122.2(10)
O10 C16 C15 121.1(10)
O10 C16 C17 123.7(10)
C17 C16 C15 115.1(9)
C16 C17 C19 121.9(10)
C18 C17 C16 121.0(10)
C18 C17 C19 117.0(10)
C13 C18 C17 121.4(11)
O9 C19 C17 125.7(11)
N11 C21 N12 110.8(10)
N11 C22 N14 125.7(10)
N13 C22 N11 116.0(10)
N13 C22 N14 118.2(10)
N15 C23 C24 123.7(10)
C28 C23 N15 116.8(10)
C28 C23 C24 119.5(10)
C25 C24 C23 119.9(10)
O8 C25 C26 113.1(9)
C24 C25 O8 125.3(10)
C24 C25 C26 121.6(9)
O7 C26 C25 119.5(9)
O7 C26 C27 121.8(10)
C27 C26 C25 118.4(9)
C26 C27 C29 123.2(9)
C28 C27 C26 119.9(10)
C28 C27 C29 116.9(9)
C23 C28 C27 120.6(10)
O6 C29 C27 126.4(9)
O12 Tb2 O13 74.6(2)
O12 Tb2 O16 73.7(3)
O12 Tb2 O17 84.2(3)
O12 Tb2 O20 145.0(2)
O14 Tb2 O12 106.5(3)
O14 Tb2 O13 70.1(2)
O14 Tb2 O16 72.2(2)
O14 Tb2 O17 139.1(3)
O14 Tb2 O18 147.4(3)
O14 Tb2 O20 78.5(3)
O14 Tb2 O21 79.9(2)
O16 Tb2 O13 120.1(3)
O16 Tb2 O17 73.5(3)
O17 Tb2 O13 148.9(3)
O18 Tb2 O12 79.9(3)
O18 Tb2 O13 81.5(3)
O18 Tb2 O16 138.5(3)
O18 Tb2 O17 72.5(3)
O18 Tb2 O20 114.9(3)
O18 Tb2 O21 76.6(2)
O20 Tb2 O13 136.5(2)
O20 Tb2 O16 75.2(3)
O20 Tb2 O17 71.9(3)
O21 Tb2 O12 141.9(2)
O21 Tb2 O13 72.6(3)
O21 Tb2 O16 141.0(2)
O21 Tb2 O17 116.0(3)
O21 Tb2 O20 72.9(2)
C59 O13 Tb2 129.4(7)
C56 O14 Tb2 131.5(7)
C55 O15 C60 116.8(8)
C61 O16 Tb2 127.8(8)
C39 O17 Tb2 128.2(7)
C36 O18 Tb2 131.3(7)
C37 O19 C40 117.9(9)
C49 O20 Tb2 129.6(7)
C46 O21 Tb2 131.0(7)
C45 O22 C50 115.4(9)
C51 N16 C52 102.8(9)
C51 N17 N18 111.0(9)
C52 N18 N17 101.7(9)
N20 N19 C52 113.4(9)
N19 N20 C53 112.9(9)
C32 N21 C31 100.5(10)
C31 N22 N23 109.5(10)
C32 N23 N22 103.5(10)
N25 N24 C32 112.2(9)
N24 N25 C33 114.6(9)
C41 N26 C42 103.5(11)
C41 N27 N28 106.0(11)
C42 N28 N27 106.2(11)
N30 N29 C42 108.9(10)
N29 N30 C43 113.9(9)
C61 N31 C62 121.8(12)
C61 N31 C63 121.6(11)
C63 N31 C62 116.5(11)
N22 C31 N21 111.1(11)
N21 C32 N24 116.9(10)
N23 C32 N21 115.3(10)
N23 C32 N24 127.8(11)
N25 C33 C38 123.2(10)
C34 C33 N25 118.0(10)
C34 C33 C38 118.8(10)
C33 C34 C35 123.0(10)
C34 C35 C36 119.1(10)
C39 C35 C34 119.0(10)
C39 C35 C36 121.9(10)
O18 C36 C35 123.9(10)
O18 C36 C37 119.7(10)
C35 C36 C37 116.3(10)
O19 C37 C36 112.8(9)
C38 C37 O19 124.4(10)
C38 C37 C36 122.8(10)
C37 C38 C33 119.9(10)
O17 C39 C35 128.4(11)
N27 C41 N26 112.7(13)
N26 C42 N29 127.3(11)
N28 C42 N26 111.5(11)
N28 C42 N29 121.2(12)
C44 C43 N30 124.4(10)
C48 C43 N30 114.4(10)
C48 C43 C44 121.1(10)
C45 C44 C43 120.2(10)
O22 C45 C46 111.5(9)
C44 C45 O22 126.8(10)
C44 C45 C46 121.6(10)
O21 C46 C45 119.4(10)
O21 C46 C47 124.9(10)
C47 C46 C45 115.7(10)
C48 C47 C46 121.4(10)
C48 C47 C49 116.3(10)
C49 C47 C46 122.3(10)
C43 C48 C47 119.8(10)
O20 C49 C47 127.2(10)
N17 C51 N16 109.9(9)
N16 C52 N19 128.5(10)
N18 C52 N16 114.7(10)
N18 C52 N19 116.8(10)
C54 C53 N20 123.9(10)
C58 C53 N20 114.7(9)
C58 C53 C54 121.4(10)
C55 C54 C53 120.5(10)
O15 C55 C54 126.2(9)
O15 C55 C56 112.0(8)
C54 C55 C56 121.8(10)
O14 C56 C55 119.2(9)
O14 C56 C57 125.3(10)
C57 C56 C55 115.4(9)
C56 C57 C58 121.6(10)
C56 C57 C59 120.6(9)
C58 C57 C59 117.8(9)
C53 C58 C57 119.2(10)
O13 C59 C57 125.4(10)
O16 C61 N31 125.6(12)

loop_
_geom_bond_atom_site_label_1
_geom_bond_atom_site_label_2
_geom_bond_distance
Tb1 O1 2.384(8)
Tb1 O2 2.351(8)
Tb1 O3 2.415(8)
Tb1 O4 2.313(8)
Tb1 O6 2.472(7)
Tb1 O7 2.287(7)
Tb1 O9 2.386(7)
Tb1 O10 2.290(8)
O3 C9 1.253(14)
O4 C6 1.288(13)
O5 C5 1.372(13)
O5 C10 1.430(15)
O6 C29 1.228(12)
O7 C26 1.306(12)
O8 C25 1.363(12)
O8 C30 1.444(12)
O9 C19 1.257(13)
O10 C16 1.266(13)
O11 C15 1.364(13)
O11 C20 1.431(15)
N4 N5 1.263(13)
N4 C2 1.323(10)
N5 C3 1.395(14)
N6 C11 1.289(14)
N6 C12 1.331(14)
N7 N8 1.359(13)
N7 C11 1.330(14)
N8 C12 1.319(14)
N9 N10 1.268(13)
N9 C12 1.424(14)
N10 C13 1.389(14)
N11 C21 1.330(15)
N11 C22 1.356(14)
N12 N13 1.372(12)
N12 C21 1.336(15)
N13 C22 1.304(14)
N14 N15 1.259(12)
N14 C22 1.426(13)
N15 C23 1.403(13)
C2 N1 1.4200
C2 N3 1.4200
N1 C1 1.4200
C1 N2 1.4200
N2 N3 1.4200
C3 C4 1.417(16)
C3 C8 1.383(15)
C4 C5 1.335(15)
C5 C6 1.457(15)
C6 C7 1.408(15)
C7 C8 1.419(15)
C7 C9 1.422(16)
C13 C14 1.409(16)
C13 C18 1.381(15)
C14 C15 1.357(16)
C15 C16 1.456(15)
C16 C17 1.436(15)
C17 C18 1.397(15)
C17 C19 1.437(16)
C23 C24 1.444(15)
C23 C28 1.390(15)
C24 C25 1.354(15)
C25 C26 1.433(14)
C26 C27 1.419(14)
C27 C28 1.407(14)
C27 C29 1.447(14)
Tb2 O12 2.349(8)
Tb2 O13 2.481(8)
Tb2 O14 2.278(8)
Tb2 O16 2.406(8)
Tb2 O17 2.418(8)
Tb2 O18 2.315(8)
Tb2 O20 2.394(8)
Tb2 O21 2.333(7)
O13 C59 1.229(13)
O14 C56 1.250(12)
O15 C55 1.360(12)
O15 C60 1.437(13)
O16 C61 1.247(15)
O17 C39 1.244(14)
O18 C36 1.278(13)
O19 C37 1.383(13)
O19 C40 1.406(13)
O20 C49 1.273(13)
O21 C46 1.288(13)
O22 C45 1.368(12)
O22 C50 1.431(14)
N16 C51 1.334(14)
N16 C52 1.355(14)
N17 N18 1.359(12)
N17 C51 1.320(14)
N18 C52 1.330(13)
N19 N20 1.263(12)
N19 C52 1.398(14)
N20 C53 1.426(13)
N21 C31 1.399(15)
N21 C32 1.356(15)
N22 N23 1.375(13)
N22 C31 1.296(17)
N23 C32 1.321(15)
N24 N25 1.259(13)
N24 C32 1.400(14)
N25 C33 1.415(14)
N26 C41 1.329(16)
N26 C42 1.352(16)
N27 N28 1.379(15)
N27 C41 1.305(19)
N28 C42 1.310(16)
N29 N30 1.244(12)
N29 C42 1.405(15)
N30 C43 1.456(14)
N31 C61 1.306(16)
N31 C62 1.459(18)
N31 C63 1.445(17)
C33 C34 1.348(15)
C33 C38 1.436(15)
C34 C35 1.413(15)
C35 C36 1.430(15)
C35 C39 1.408(16)
C36 C37 1.440(16)
C37 C38 1.351(15)
C43 C44 1.391(16)
C43 C48 1.376(16)
C44 C45 1.350(15)
C45 C46 1.456(15)
C46 C47 1.424(15)
C47 C48 1.389(15)
C47 C49 1.413(15)
C53 C54 1.386(14)
C53 C58 1.385(15)
C54 C55 1.366(14)
C55 C56 1.472(14)
C56 C57 1.419(14)
C57 C58 1.428(15)
C57 C59 1.442(14)
